data_4131611
loop_
_publ_author_name
'Ruffin, Herv\'e'
'Nyame Mendendy Boussambe, Gildas'
'Roisnel, Thierry'
'Dorcet, Vincent'
'Boitrel, Bernard'
'Le Gac, St\'ephane'

_publ_section_title
;
 Tren-Capped Hexaphyrin Zinc Complexes: Interplaying Molecular
 Recognition, M\"obius Aromaticity, and Chirality.
;
_journal_issue 39
_journal_name_full 'Journal of the American Chemical Society'
_journal_page_first 13847
_journal_page_last 13857
_journal_paper_doi 10.1021/jacs.7b07559
_journal_volume 139
_journal_year 2017
_chemical_compound_source 'synthesis as described'
_chemical_formula_moiety 'C84 H64 F15 N13 O3'
_chemical_formula_sum 'C84 H64 F15 N13 O3'
_chemical_formula_weight 1588.48
_space_group_crystal_system monoclinic
_space_group_IT_number 14
_space_group_name_Hall '-P 2ybc'
_space_group_name_H-M_alt 'P 1 21/c 1'
_atom_sites_solution_hydrogens geom
_cell_angle_alpha 90
_cell_angle_beta 112.641(4)
_cell_angle_gamma 90
_cell_formula_units_Z 4
_cell_length_a 18.035(2)
_cell_length_b 31.918(4)
_cell_length_c 16.6641(18)
_cell_measurement_reflns_used 9814
_cell_measurement_temperature 150(2)
_cell_measurement_theta_max 24.58
_cell_measurement_theta_min 2.21
_cell_measurement_wavelength 0.71073
_cell_volume 8853.3(18)
_computing_cell_refinement 'APEX3 (Bruker, 2015); SAINT (Bruker, 2014)'
_computing_data_collection 'SAINT (Bruker, 2014)'
_computing_data_reduction 'SAINT (Bruker, 2014)'
_computing_molecular_graphics 'SXGRAPH (Farrugia, 1999), Mercury (CSD, 2014)'
_computing_publication_material 'CRYSCALC (T. Roisnel, local program, 2016)'
_computing_structure_refinement 'SHELXL-2016/6 (Sheldrick, 2016)'
_computing_structure_solution 'SHELXT (Sheldrick, 2015)'
_diffrn_ambient_temperature 150(2)
_diffrn_detector '(CMOS) PHOTON 100'
_diffrn_measured_fraction_theta_full 0.998
_diffrn_measured_fraction_theta_max 0.998
_diffrn_measurement_device_type 'D8 VENTURE Bruker AXS'
_diffrn_measurement_method 'rotation images'
_diffrn_radiation_monochromator 'multilayer monochromator'
_diffrn_radiation_probe x-ray
_diffrn_radiation_source 'Incoatec microfocus sealed tube'
_diffrn_radiation_type MoK\a
_diffrn_radiation_wavelength 0.71073
_diffrn_reflns_av_R_equivalents 0.1066
_diffrn_reflns_av_unetI/netI 0.0478
_diffrn_reflns_limit_h_max 23
_diffrn_reflns_limit_h_min -23
_diffrn_reflns_limit_k_max 41
_diffrn_reflns_limit_k_min -41
_diffrn_reflns_limit_l_max 20
_diffrn_reflns_limit_l_min -21
_diffrn_reflns_number 182494
_diffrn_reflns_theta_full 25.242
_diffrn_reflns_theta_max 27.485
_diffrn_reflns_theta_min 2.919
_exptl_absorpt_coefficient_mu 0.096
_exptl_absorpt_correction_T_max 0.970
_exptl_absorpt_correction_T_min 0.898
_exptl_absorpt_correction_type multi-scan
_exptl_absorpt_process_details
;
  [Sheldrick, G.M. (2014). SADABS Bruker AXS Inc., Madison, Wisconsin, USA]
;
_exptl_crystal_colour blue
_exptl_crystal_density_diffrn 1.192
_exptl_crystal_description prism
_exptl_crystal_F_000 3272
_exptl_crystal_size_max 0.600
_exptl_crystal_size_mid 0.450
_exptl_crystal_size_min 0.320
_refine_diff_density_max 1.143
_refine_diff_density_min -0.583
_refine_diff_density_rms 0.087
_refine_ls_extinction_method none
_refine_ls_goodness_of_fit_ref 1.029
_refine_ls_hydrogen_treatment constr
_refine_ls_matrix_type full
_refine_ls_number_parameters 1051
_refine_ls_number_reflns 20275
_refine_ls_number_restraints 2
_refine_ls_restrained_S_all 1.029
_refine_ls_R_factor_all 0.1472
_refine_ls_R_factor_gt 0.1062
_refine_ls_shift/su_max 0.000
_refine_ls_shift/su_mean 0.000
_refine_ls_structure_factor_coef Fsqd
_refine_ls_weighting_details 'w=1/[\s^2^(Fo^2^)+(0.1604P)^2^+19.3028P] where P=(Fo^2^+2Fc^2^)/3'
_refine_ls_weighting_scheme calc
_refine_ls_wR_factor_gt 0.2874
_refine_ls_wR_factor_ref 0.3228
_reflns_number_gt 13083
_reflns_number_total 20275
_reflns_threshold_expression >2sigma(I)
_cod_data_source_file ja7b07559_si_002.cif
_cod_data_source_block 5
_cod_original_cell_volume 8853.2(17)
_cod_original_sg_symbol_H-M 'P 21/c'
_cod_database_code 4131611

loop_
_space_group_symop_operation_xyz
'x, y, z'
'-x, y+1/2, -z+1/2'
'-x, -y, -z'
'x, -y-1/2, z-1/2'

loop_
_atom_site_label
_atom_site_type_symbol
_atom_site_fract_x
_atom_site_fract_y
_atom_site_fract_z
_atom_site_U_iso_or_equiv
_atom_site_adp_type
_atom_site_occupancy
_atom_site_site_symmetry_order
_atom_site_calc_flag
_atom_site_refinement_flags_posn
_atom_site_refinement_flags_adp
_atom_site_refinement_flags_occupancy
_atom_site_disorder_assembly
_atom_site_disorder_group
N1 N 0.12212(16) 0.78631(9) 0.33732(18) 0.0251(6) Uani 1 1 d . . . . .
N2 N 0.37260(15) 0.82194(8) 0.38796(17) 0.0202(5) Uani 1 1 d . . . . .
H2A H 0.386082 0.848562 0.390733 0.024 Uiso 1 1 calc R U . . .
N3 N 0.55804(16) 0.72345(9) 0.44259(18) 0.0241(6) Uani 1 1 d . . . . .
N4 N 0.51014(17) 0.63709(9) 0.40227(19) 0.0263(6) Uani 1 1 d . . . . .
H4 H 0.484726 0.661080 0.397485 0.032 Uiso 1 1 calc R U . . .
N5 N 0.2624(2) 0.60360(12) 0.3489(3) 0.0545(11) Uani 1 1 d . . . . .
H5 H 0.257852 0.578644 0.369000 0.065 Uiso 1 1 calc R U . . .
N6 N 0.07916(18) 0.69846(10) 0.3239(2) 0.0378(8) Uani 1 1 d . . . . .
H6 H 0.118843 0.711748 0.316594 0.045 Uiso 1 1 calc R U . . .
N100 N 0.3387(3) 0.70618(14) 0.6017(3) 0.0581(11) Uani 1 1 d . . . . .
C1 C 0.0436(2) 0.79011(12) 0.3293(2) 0.0278(7) Uani 1 1 d . . . . .
C2 C 0.0251(2) 0.83404(12) 0.3294(3) 0.0344(8) Uani 1 1 d . . . . .
H2B H -0.025003 0.845524 0.324845 0.041 Uiso 1 1 calc R U . . .
C3 C 0.0912(2) 0.85582(13) 0.3372(3) 0.0361(8) Uani 1 1 d . . . . .
H3 H 0.095612 0.885489 0.337625 0.043 Uiso 1 1 calc R U . . .
C4 C 0.1545(2) 0.82641(11) 0.3448(2) 0.0247(7) Uani 1 1 d . . . . .
C5 C 0.23248(19) 0.83700(10) 0.3596(2) 0.0225(6) Uani 1 1 d . . . . .
C6 C 0.29646(19) 0.80790(10) 0.3697(2) 0.0220(6) Uani 1 1 d . . . . .
C7 C 0.3011(2) 0.76436(11) 0.3704(3) 0.0310(8) Uani 1 1 d . . . . .
H7 H 0.257377 0.745596 0.359533 0.037 Uiso 1 1 calc R U . . .
C8 C 0.3803(2) 0.75306(10) 0.3898(2) 0.0271(7) Uani 1 1 d . . . . .
H8 H 0.400067 0.725213 0.394373 0.032 Uiso 1 1 calc R U . . .
C9 C 0.42573(18) 0.78922(10) 0.40152(19) 0.0189(6) Uani 1 1 d . . . . .
C10 C 0.51059(18) 0.79721(10) 0.42884(19) 0.0196(6) Uani 1 1 d . . . . .
C11 C 0.56892(19) 0.76707(10) 0.4496(2) 0.0220(6) Uani 1 1 d . . . . .
C12 C 0.6546(2) 0.77581(11) 0.4867(2) 0.0264(7) Uani 1 1 d . . . . .
H12 H 0.678748 0.802761 0.498188 0.032 Uiso 1 1 calc R U . . .
C13 C 0.6934(2) 0.73894(12) 0.5017(2) 0.0296(7) Uani 1 1 d . . . . .
H13 H 0.749934 0.734935 0.526649 0.035 Uiso 1 1 calc R U . . .
C14 C 0.6325(2) 0.70626(11) 0.4724(2) 0.0269(7) Uani 1 1 d . . . . .
C15 C 0.6485(2) 0.66305(11) 0.4718(2) 0.0291(7) Uani 1 1 d . . . . .
C16 C 0.5915(2) 0.63188(11) 0.4364(2) 0.0283(7) Uani 1 1 d . . . . .
C17 C 0.6082(2) 0.58800(12) 0.4290(3) 0.0349(8) Uani 1 1 d . . . . .
H17 H 0.659955 0.575615 0.447245 0.042 Uiso 1 1 calc R U . . .
C18 C 0.5382(2) 0.56797(12) 0.3920(3) 0.0345(8) Uani 1 1 d . . . . .
H18 H 0.531728 0.538945 0.378450 0.041 Uiso 1 1 calc R U . . .
C19 C 0.4739(2) 0.59802(11) 0.3761(2) 0.0275(7) Uani 1 1 d . . . . .
C20 C 0.3945(2) 0.58813(11) 0.3456(2) 0.0281(7) Uani 1 1 d . . . . .
C21 C 0.3289(2) 0.61717(12) 0.3331(2) 0.0312(8) Uani 1 1 d . . . . .
C22 C 0.3115(3) 0.65742(12) 0.3022(3) 0.0388(9) Uani 1 1 d . . . . .
H22 H 0.345533 0.675213 0.285868 0.047 Uiso 1 1 calc R U . . .
C23 C 0.2350(3) 0.66770(13) 0.2988(3) 0.0407(9) Uani 1 1 d . . . . .
H23 H 0.208018 0.693558 0.279022 0.049 Uiso 1 1 calc R U . . .
C24 C 0.2051(3) 0.63412(13) 0.3290(4) 0.0498(12) Uani 1 1 d . . . . .
C25 C 0.1332(3) 0.62729(16) 0.3474(4) 0.0583(13) Uani 1 1 d . . . . .
C26 C 0.0738(3) 0.65657(15) 0.3389(4) 0.0550(12) Uani 1 1 d . . . . .
C27 C -0.0025(3) 0.64667(17) 0.3437(5) 0.0674(16) Uani 1 1 d . . . . .
H27 H -0.020151 0.619864 0.353747 0.081 Uiso 1 1 calc R U . . .
C28 C -0.0432(3) 0.68245(16) 0.3313(4) 0.0613(14) Uani 1 1 d . . . . .
H28 H -0.096384 0.686127 0.328459 0.074 Uiso 1 1 calc R U . . .
C29 C 0.0100(2) 0.71470(13) 0.3230(3) 0.0357(8) Uani 1 1 d . . . . .
C30 C -0.0089(2) 0.75692(12) 0.3219(2) 0.0274(7) Uani 1 1 d . . . . .
C31 C -0.0901(2) 0.76808(12) 0.3210(2) 0.0295(8) Uani 1 1 d . . . . .
C32 C -0.1528(2) 0.77856(14) 0.2431(2) 0.0358(9) Uani 1 1 d . . . . .
H32 H -0.144151 0.778093 0.190342 0.043 Uiso 1 1 calc R U . . .
C33 C -0.2279(2) 0.78972(14) 0.2417(3) 0.0387(9) Uani 1 1 d . . . . .
H33 H -0.270748 0.796551 0.188529 0.046 Uiso 1 1 calc R U . . .
C34 C -0.2390(2) 0.79066(14) 0.3195(3) 0.0378(9) Uani 1 1 d . . . . .
H34 H -0.289792 0.798567 0.319328 0.045 Uiso 1 1 calc R U . . .
C35 C -0.1775(2) 0.78034(13) 0.3973(3) 0.0353(8) Uani 1 1 d . . . . .
H35 H -0.186237 0.781318 0.450022 0.042 Uiso 1 1 calc R U . . .
C36 C -0.1032(2) 0.76854(12) 0.3982(2) 0.0294(8) Uani 1 1 d . . . . .
N37 N -0.03877(17) 0.75665(11) 0.47545(19) 0.0324(7) Uani 1 1 d . . . . .
H37 H 0.010030 0.760732 0.477047 0.039 Uiso 1 1 calc R U . . .
C38 C -0.0446(2) 0.73948(14) 0.5478(2) 0.0358(9) Uani 1 1 d . . . . .
O39 O -0.10839(16) 0.73512(11) 0.55675(18) 0.0461(8) Uani 1 1 d . . . . .
C40 C 0.0335(3) 0.72686(19) 0.6190(3) 0.0539(13) Uani 0.563(6) 1 d . . P A 1
H40A H 0.042263 0.696704 0.611844 0.065 Uiso 0.563(6) 1 calc R U P A 1
H40B H 0.027603 0.730114 0.675318 0.065 Uiso 0.563(6) 1 calc R U P A 1
C41 C 0.1103(5) 0.7509(4) 0.6247(5) 0.064(2) Uani 0.563(6) 1 d . . P A 1
H41A H 0.101390 0.781132 0.631108 0.077 Uiso 0.563(6) 1 calc R U P A 1
H41B H 0.155169 0.741853 0.678304 0.077 Uiso 0.563(6) 1 calc R U P A 1
N42 N 0.1338(2) 0.7462(2) 0.5559(3) 0.0789(17) Uani 0.563(6) 1 d D . P A 1
C43 C 0.1842(7) 0.7892(4) 0.5548(8) 0.085(3) Uani 0.563(6) 1 d . . P A 1
H43A H 0.233837 0.790150 0.607118 0.128 Uiso 0.563(6) 1 calc R U P A 1
H43B H 0.151240 0.813783 0.553544 0.128 Uiso 0.563(6) 1 calc R U P A 1
H43C H 0.197595 0.789234 0.503086 0.128 Uiso 0.563(6) 1 calc R U P A 1
C44 C 0.1875(13) 0.7135(5) 0.5464(16) 0.085(6) Uani 0.563(6) 1 d D . P A 1
H44A H 0.200760 0.721921 0.496288 0.102 Uiso 0.563(6) 1 calc R U P A 1
H44B H 0.154969 0.687670 0.528822 0.102 Uiso 0.563(6) 1 calc R U P A 1
C45 C 0.2655(3) 0.70117(18) 0.6178(3) 0.0578(13) Uani 0.563(6) 1 d D . P A 1
H45A H 0.271391 0.717714 0.670181 0.069 Uiso 0.563(6) 1 calc R U P A 1
H45B H 0.261356 0.671353 0.631954 0.069 Uiso 0.563(6) 1 calc R U P A 1
C40B C 0.0335(3) 0.72686(19) 0.6190(3) 0.0539(13) Uani 0.437(6) 1 d . . P A 2
H40C H 0.054931 0.751976 0.655473 0.065 Uiso 0.437(6) 1 calc R U P A 2
H40D H 0.020443 0.706197 0.655878 0.065 Uiso 0.437(6) 1 calc R U P A 2
C41B C 0.1003(6) 0.7090(5) 0.5988(6) 0.064(2) Uani 0.437(6) 1 d . . P A 2
H41C H 0.080671 0.685310 0.557590 0.077 Uiso 0.437(6) 1 calc R U P A 2
H41D H 0.143387 0.698596 0.652528 0.077 Uiso 0.437(6) 1 calc R U P A 2
N42B N 0.1338(2) 0.7462(2) 0.5559(3) 0.0789(17) Uani 0.437(6) 1 d . . P A 2
C43B C 0.1602(10) 0.7767(5) 0.6177(10) 0.085(3) Uani 0.437(6) 1 d . . P A 2
H43D H 0.135309 0.772933 0.660135 0.128 Uiso 0.437(6) 1 calc R U P A 2
H43E H 0.145568 0.804226 0.590077 0.128 Uiso 0.437(6) 1 calc R U P A 2
H43F H 0.218756 0.774871 0.647347 0.128 Uiso 0.437(6) 1 calc R U P A 2
C44B C 0.198(2) 0.7272(7) 0.545(2) 0.085(6) Uani 0.437(6) 1 d . . P A 2
H44C H 0.226135 0.749555 0.526698 0.102 Uiso 0.437(6) 1 calc R U P A 2
H44D H 0.174686 0.708140 0.494483 0.102 Uiso 0.437(6) 1 calc R U P A 2
C45B C 0.2655(3) 0.70117(18) 0.6178(3) 0.0578(13) Uani 0.437(6) 1 d . . P A 2
H45C H 0.273285 0.711904 0.676259 0.069 Uiso 0.437(6) 1 calc R U P A 2
H45D H 0.250304 0.671224 0.614586 0.069 Uiso 0.437(6) 1 calc R U P A 2
C51 C 0.3693(2) 0.54319(12) 0.3227(2) 0.0325(8) Uani 1 1 d . . . . .
C52 C 0.3580(3) 0.52829(14) 0.2406(3) 0.0494(11) Uani 1 1 d . . . . .
H52 H 0.369320 0.545904 0.200738 0.059 Uiso 1 1 calc R U . . .
C53 C 0.3302(3) 0.48780(14) 0.2162(3) 0.0518(12) Uani 1 1 d . . . . .
H53 H 0.323766 0.477642 0.160320 0.062 Uiso 1 1 calc R U . . .
C54 C 0.3121(3) 0.46264(13) 0.2720(3) 0.0469(11) Uani 1 1 d . . . . .
H54 H 0.289843 0.435652 0.253579 0.056 Uiso 1 1 calc R U . . .
C55 C 0.3258(4) 0.47597(14) 0.3540(3) 0.0547(13) Uani 1 1 d . . . . .
H55 H 0.316622 0.457491 0.393884 0.066 Uiso 1 1 calc R U . . .
C56 C 0.3529(3) 0.51624(13) 0.3796(3) 0.0448(10) Uani 1 1 d . . . . .
N57 N 0.3615(3) 0.53222(12) 0.4637(3) 0.0511(10) Uani 1 1 d . . . . .
H57 H 0.397534 0.552147 0.484843 0.061 Uiso 1 1 calc R U . . .
C58 C 0.3226(3) 0.52095(18) 0.5133(4) 0.0593(13) Uani 1 1 d . . . . .
O59 O 0.2726(3) 0.49166(12) 0.4953(3) 0.0712(11) Uani 1 1 d . . . . .
C60 C 0.3462(5) 0.5426(2) 0.6008(5) 0.082(2) Uani 1 1 d . . . . .
H60A H 0.301895 0.561723 0.597422 0.098 Uiso 1 1 calc R U . . .
H60B H 0.349762 0.520923 0.644589 0.098 Uiso 1 1 calc R U . . .
C61 C 0.4222(4) 0.5672(2) 0.6341(3) 0.0681(16) Uani 1 1 d . . . . .
H61A H 0.429441 0.578528 0.691958 0.082 Uiso 1 1 calc R U . . .
H61B H 0.467451 0.547756 0.642592 0.082 Uiso 1 1 calc R U . . .
N62 N 0.4278(3) 0.60196(15) 0.5795(3) 0.0620(11) Uani 1 1 d . . . . .
C63 C 0.5104(3) 0.6147(2) 0.6018(3) 0.0734(18) Uani 1 1 d . . . . .
H63A H 0.511794 0.639722 0.568264 0.110 Uiso 1 1 calc R U . . .
H63B H 0.540143 0.591998 0.588175 0.110 Uiso 1 1 calc R U . . .
H63C H 0.535019 0.621119 0.664050 0.110 Uiso 1 1 calc R U . . .
C64 C 0.3822(4) 0.6378(2) 0.5586(4) 0.0425(9) Uani 0.593(5) 1 d . . P A 1
H64A H 0.324708 0.629893 0.535907 0.051 Uiso 0.593(5) 1 calc R U P A 1
H64B H 0.392347 0.652582 0.511639 0.051 Uiso 0.593(5) 1 calc R U P A 1
C65 C 0.3992(4) 0.6677(3) 0.6350(4) 0.0425(9) Uani 0.593(5) 1 d . . P A 1
H65A H 0.455462 0.677669 0.655962 0.051 Uiso 0.593(5) 1 calc R U P A 1
H65B H 0.391023 0.653228 0.683552 0.051 Uiso 0.593(5) 1 calc R U P A 1
C64B C 0.3733(7) 0.6339(4) 0.6163(6) 0.0425(9) Uani 0.407(5) 1 d . . P A 2
H64C H 0.327244 0.618306 0.619830 0.051 Uiso 0.407(5) 1 calc R U P A 2
H64D H 0.406999 0.644010 0.675318 0.051 Uiso 0.407(5) 1 calc R U P A 2
C65B C 0.3427(7) 0.6714(4) 0.5544(6) 0.0425(9) Uani 0.407(5) 1 d . . P A 2
H65C H 0.379551 0.676867 0.524303 0.051 Uiso 0.407(5) 1 calc R U P A 2
H65D H 0.288813 0.665042 0.509879 0.051 Uiso 0.407(5) 1 calc R U P A 2
C71 C 0.5345(2) 0.84212(10) 0.4315(2) 0.0243(7) Uani 1 1 d . . . . .
C72 C 0.5611(2) 0.85680(12) 0.3683(2) 0.0342(8) Uani 1 1 d . . . . .
H72 H 0.566712 0.837885 0.326992 0.041 Uiso 1 1 calc R U . . .
C73 C 0.5796(3) 0.89898(14) 0.3655(3) 0.0480(11) Uani 1 1 d . . . . .
H73 H 0.598389 0.908737 0.322835 0.058 Uiso 1 1 calc R U . . .
C74 C 0.5704(3) 0.92674(15) 0.4250(3) 0.0559(13) Uani 1 1 d . . . . .
H74 H 0.581216 0.955668 0.421601 0.067 Uiso 1 1 calc R U . . .
C75 C 0.5456(3) 0.91286(13) 0.4894(3) 0.0459(10) Uani 1 1 d . . . . .
H75 H 0.540857 0.932089 0.530660 0.055 Uiso 1 1 calc R U . . .
C76 C 0.5276(2) 0.87076(11) 0.4936(2) 0.0308(8) Uani 1 1 d . . . . .
N77 N 0.5050(2) 0.85518(10) 0.55973(19) 0.0335(7) Uani 1 1 d . . . . .
H77 H 0.519968 0.829431 0.577522 0.040 Uiso 1 1 calc R U . . .
C78 C 0.4621(3) 0.87612(14) 0.5992(3) 0.0433(10) Uani 1 1 d . . . . .
O79 O 0.4391(2) 0.91235(11) 0.5818(2) 0.0635(10) Uani 1 1 d . . . . .
C80 C 0.4397(3) 0.84972(16) 0.6637(3) 0.0526(12) Uani 1 1 d . . . . .
H80A H 0.431672 0.869059 0.706043 0.063 Uiso 1 1 calc R U . . .
H80B H 0.387454 0.836083 0.631001 0.063 Uiso 1 1 calc R U . . .
C81 C 0.4976(3) 0.81656(17) 0.7136(3) 0.0522(12) Uani 1 1 d . . . . .
H81A H 0.550094 0.829717 0.747342 0.063 Uiso 1 1 calc R U . . .
H81B H 0.477664 0.803468 0.755317 0.063 Uiso 1 1 calc R U . . .
N82 N 0.5087(2) 0.78460(12) 0.6586(2) 0.0404(8) Uani 1 1 d . . . . .
C83 C 0.5763(3) 0.75705(19) 0.7076(5) 0.0742(18) Uani 1 1 d . . . . .
H83A H 0.624633 0.773987 0.736320 0.111 Uiso 1 1 calc R U . . .
H83B H 0.585730 0.737204 0.667679 0.111 Uiso 1 1 calc R U . . .
H83C H 0.563533 0.741602 0.751491 0.111 Uiso 1 1 calc R U . . .
C84 C 0.4380(3) 0.76003(15) 0.6075(3) 0.0460(10) Uani 1 1 d . . . . .
H84A H 0.455267 0.738152 0.576235 0.055 Uiso 1 1 calc R U . . .
H84B H 0.400404 0.778746 0.562971 0.055 Uiso 1 1 calc R U . . .
C85 C 0.3911(3) 0.73841(19) 0.6557(3) 0.0551(13) Uani 1 1 d . . . . .
H85A H 0.429266 0.725683 0.710133 0.066 Uiso 1 1 calc R U . . .
H85B H 0.358620 0.759454 0.671409 0.066 Uiso 1 1 calc R U . . .
C101 C 0.25563(19) 0.88220(10) 0.3730(2) 0.0251(7) Uani 1 1 d . . . . .
C102 C 0.2598(3) 0.90320(13) 0.4475(3) 0.0399(9) Uani 1 1 d . . . . .
C103 C 0.2855(3) 0.94424(14) 0.4642(3) 0.0471(11) Uani 1 1 d . . . . .
C104 C 0.3106(3) 0.96458(14) 0.4088(3) 0.0532(12) Uani 1 1 d . . . . .
C105 C 0.3094(3) 0.94492(14) 0.3348(3) 0.0493(11) Uani 1 1 d . . . . .
C106 C 0.2805(2) 0.90443(12) 0.3172(3) 0.0348(8) Uani 1 1 d . . . . .
F102 F 0.2382(2) 0.88360(9) 0.50668(18) 0.0620(8) Uani 1 1 d . . . . .
F103 F 0.2876(2) 0.96364(10) 0.5354(2) 0.0785(10) Uani 1 1 d . . . . .
F104 F 0.3394(3) 1.00367(9) 0.4260(3) 0.0869(11) Uani 1 1 d . . . . .
F105 F 0.3364(3) 0.96478(10) 0.2807(3) 0.0876(12) Uani 1 1 d . . . . .
F106 F 0.27901(19) 0.88641(8) 0.24435(17) 0.0541(7) Uani 1 1 d . . . . .
C111 C 0.7335(2) 0.64911(12) 0.5153(3) 0.0334(8) Uani 1 1 d . . . . .
C112 C 0.7904(3) 0.65366(14) 0.4797(3) 0.0444(10) Uani 1 1 d . . . . .
C113 C 0.8686(3) 0.63974(17) 0.5237(4) 0.0566(13) Uani 1 1 d . . . . .
C114 C 0.8916(3) 0.62199(15) 0.6039(4) 0.0531(12) Uani 1 1 d . . . . .
C115 C 0.8379(3) 0.61729(14) 0.6422(3) 0.0515(12) Uani 1 1 d . . . . .
C116 C 0.7595(2) 0.63042(12) 0.5978(3) 0.0400(9) Uani 1 1 d . . . . .
F112 F 0.76961(17) 0.67208(10) 0.4016(2) 0.0623(8) Uani 1 1 d . . . . .
F113 F 0.92208(18) 0.64488(12) 0.4859(3) 0.0810(11) Uani 1 1 d . . . . .
F114 F 0.96813(16) 0.60957(10) 0.6456(3) 0.0770(10) Uani 1 1 d . . . . .
F115 F 0.85987(18) 0.60069(11) 0.7214(2) 0.0780(10) Uani 1 1 d . . . . .
F116 F 0.70761(15) 0.62491(8) 0.63607(17) 0.0493(6) Uani 1 1 d . . . . .
C121 C 0.1216(3) 0.58352(19) 0.3806(5) 0.0691(15) Uani 1 1 d . . . . .
C122 C 0.1236(5) 0.57768(19) 0.4596(6) 0.085(2) Uani 1 1 d . . . . .
C123 C 0.1168(6) 0.5397(3) 0.4932(7) 0.111(3) Uani 1 1 d . . . . .
C124 C 0.1009(7) 0.5045(2) 0.4382(9) 0.127(4) Uani 1 1 d . . . . .
C125 C 0.0994(6) 0.5099(2) 0.3557(9) 0.129(4) Uani 1 1 d . . . . .
C126 C 0.1074(5) 0.54969(19) 0.3292(5) 0.083(2) Uani 1 1 d . . . . .
F122 F 0.1399(3) 0.61097(13) 0.5180(3) 0.1102(15) Uani 1 1 d . . . . .
F123 F 0.1205(4) 0.53537(17) 0.5778(5) 0.156(2) Uani 1 1 d . . . . .
F124 F 0.0958(5) 0.46738(15) 0.4714(6) 0.174(3) Uani 1 1 d . . . . .
F125 F 0.0908(5) 0.47649(15) 0.3083(5) 0.177(3) Uani 1 1 d . . . . .
F126 F 0.1084(3) 0.55313(14) 0.2474(4) 0.1236(18) Uani 1 1 d . . . . .

loop_
_atom_site_aniso_label
_atom_site_aniso_U_11
_atom_site_aniso_U_22
_atom_site_aniso_U_33
_atom_site_aniso_U_23
_atom_site_aniso_U_13
_atom_site_aniso_U_12
N1 0.0195(13) 0.0373(16) 0.0214(13) -0.0043(11) 0.0110(11) -0.0061(12)
N2 0.0188(13) 0.0171(12) 0.0236(13) 0.0013(10) 0.0070(10) -0.0002(10)
N3 0.0219(14) 0.0273(14) 0.0244(13) 0.0013(11) 0.0104(11) 0.0013(11)
N4 0.0256(14) 0.0251(14) 0.0308(15) 0.0064(11) 0.0139(12) 0.0045(11)
N5 0.0347(19) 0.0359(19) 0.094(3) 0.012(2) 0.026(2) 0.0015(16)
N6 0.0203(15) 0.0365(18) 0.055(2) 0.0064(15) 0.0120(14) -0.0011(13)
N100 0.085(3) 0.059(3) 0.044(2) -0.0030(18) 0.039(2) -0.020(2)
C1 0.0221(16) 0.045(2) 0.0194(15) -0.0065(14) 0.0117(13) -0.0066(15)
C2 0.0224(17) 0.041(2) 0.045(2) -0.0096(17) 0.0189(16) -0.0015(15)
C3 0.0279(19) 0.038(2) 0.045(2) -0.0082(17) 0.0163(16) 0.0015(16)
C4 0.0220(16) 0.0323(18) 0.0218(15) -0.0048(13) 0.0106(13) -0.0014(13)
C5 0.0205(15) 0.0252(16) 0.0237(15) -0.0019(12) 0.0107(12) -0.0004(13)
C6 0.0251(16) 0.0248(16) 0.0208(15) -0.0030(12) 0.0140(13) -0.0033(13)
C7 0.0249(17) 0.0231(17) 0.050(2) -0.0061(15) 0.0201(16) -0.0069(14)
C8 0.0249(17) 0.0196(16) 0.042(2) -0.0030(14) 0.0187(15) -0.0017(13)
C9 0.0214(15) 0.0227(15) 0.0156(13) -0.0018(11) 0.0105(12) -0.0006(12)
C10 0.0213(15) 0.0215(15) 0.0163(13) -0.0021(11) 0.0076(12) -0.0035(12)
C11 0.0182(15) 0.0288(17) 0.0197(14) 0.0004(12) 0.0082(12) -0.0019(13)
C12 0.0231(16) 0.0283(17) 0.0296(17) -0.0024(13) 0.0121(14) -0.0047(13)
C13 0.0193(16) 0.039(2) 0.0320(18) 0.0021(15) 0.0111(14) -0.0018(14)
C14 0.0250(17) 0.0323(18) 0.0241(16) 0.0014(13) 0.0101(13) -0.0014(14)
C15 0.0220(16) 0.0321(18) 0.0356(19) 0.0069(15) 0.0136(14) 0.0048(14)
C16 0.0276(17) 0.0306(18) 0.0305(17) 0.0068(14) 0.0153(14) 0.0051(14)
C17 0.0318(19) 0.0318(19) 0.042(2) 0.0027(16) 0.0154(16) 0.0060(16)
C18 0.037(2) 0.0294(19) 0.043(2) -0.0008(16) 0.0225(17) 0.0039(16)
C19 0.0353(19) 0.0272(17) 0.0240(16) 0.0012(13) 0.0159(14) 0.0017(14)
C20 0.0334(19) 0.0271(17) 0.0247(16) 0.0014(13) 0.0121(14) 0.0026(14)
C21 0.0303(18) 0.0300(18) 0.0298(18) -0.0009(14) 0.0076(15) -0.0009(15)
C22 0.056(3) 0.0253(18) 0.047(2) -0.0032(16) 0.032(2) 0.0006(17)
C23 0.050(2) 0.032(2) 0.037(2) -0.0069(16) 0.0120(18) 0.0076(18)
C24 0.028(2) 0.031(2) 0.080(3) -0.004(2) 0.008(2) 0.0009(16)
C25 0.044(3) 0.047(3) 0.090(4) -0.005(3) 0.032(3) -0.003(2)
C26 0.033(2) 0.045(3) 0.087(4) 0.001(2) 0.023(2) -0.0031(19)
C27 0.043(3) 0.047(3) 0.118(5) 0.002(3) 0.037(3) -0.003(2)
C28 0.029(2) 0.047(3) 0.107(4) 0.004(3) 0.025(3) 0.000(2)
C29 0.0182(16) 0.043(2) 0.043(2) 0.0050(17) 0.0084(15) -0.0031(15)
C30 0.0190(15) 0.046(2) 0.0181(15) 0.0012(14) 0.0086(12) -0.0049(14)
C31 0.0181(16) 0.049(2) 0.0236(16) -0.0004(15) 0.0102(13) -0.0070(15)
C32 0.0258(18) 0.060(3) 0.0243(17) 0.0026(16) 0.0123(14) -0.0073(17)
C33 0.0214(17) 0.058(3) 0.0332(19) 0.0089(18) 0.0063(15) -0.0039(17)
C34 0.0208(17) 0.054(2) 0.039(2) 0.0052(18) 0.0119(15) -0.0041(16)
C35 0.0237(18) 0.052(2) 0.0356(19) 0.0013(17) 0.0168(15) -0.0006(16)
C36 0.0211(16) 0.043(2) 0.0246(16) -0.0021(14) 0.0096(13) -0.0060(15)
N37 0.0186(14) 0.058(2) 0.0231(14) -0.0012(13) 0.0109(11) -0.0023(13)
C38 0.0264(18) 0.061(3) 0.0225(17) -0.0010(16) 0.0122(14) 0.0014(17)
O39 0.0266(14) 0.084(2) 0.0329(14) 0.0102(14) 0.0178(12) 0.0026(14)
C40 0.032(2) 0.100(4) 0.029(2) 0.012(2) 0.0120(17) 0.006(2)
C41 0.030(3) 0.131(7) 0.022(3) 0.015(4) 0.000(2) -0.019(4)
N42 0.0263(19) 0.174(6) 0.032(2) -0.005(3) 0.0061(16) -0.001(3)
C43 0.075(6) 0.093(7) 0.070(6) 0.006(5) 0.008(5) -0.032(5)
C44 0.150(9) 0.044(11) 0.030(3) -0.007(8) 0.000(5) 0.055(9)
C45 0.060(3) 0.071(3) 0.037(2) 0.013(2) 0.013(2) -0.001(3)
C40B 0.032(2) 0.100(4) 0.029(2) 0.012(2) 0.0120(17) 0.006(2)
C41B 0.030(3) 0.131(7) 0.022(3) 0.015(4) 0.000(2) -0.019(4)
N42B 0.0263(19) 0.174(6) 0.032(2) -0.005(3) 0.0061(16) -0.001(3)
C43B 0.075(6) 0.093(7) 0.070(6) 0.006(5) 0.008(5) -0.032(5)
C44B 0.150(9) 0.044(11) 0.030(3) -0.007(8) 0.000(5) 0.055(9)
C45B 0.060(3) 0.071(3) 0.037(2) 0.013(2) 0.013(2) -0.001(3)
C51 0.0318(19) 0.0308(19) 0.0329(19) -0.0017(15) 0.0101(15) 0.0046(15)
C52 0.077(3) 0.038(2) 0.033(2) -0.0023(17) 0.021(2) -0.001(2)
C53 0.079(3) 0.042(2) 0.034(2) -0.0071(18) 0.021(2) -0.001(2)
C54 0.066(3) 0.029(2) 0.051(3) -0.0093(18) 0.028(2) -0.007(2)
C55 0.092(4) 0.030(2) 0.054(3) -0.0043(19) 0.041(3) -0.001(2)
C56 0.063(3) 0.031(2) 0.044(2) -0.0048(17) 0.026(2) -0.0020(19)
N57 0.071(3) 0.037(2) 0.053(2) -0.0079(16) 0.033(2) -0.0094(18)
C58 0.064(3) 0.067(3) 0.063(3) -0.022(3) 0.042(3) -0.013(3)
O59 0.085(3) 0.063(2) 0.086(3) -0.014(2) 0.056(2) -0.011(2)
C60 0.116(6) 0.069(4) 0.096(5) -0.015(3) 0.080(5) -0.016(4)
C61 0.077(4) 0.097(4) 0.029(2) 0.011(2) 0.019(2) -0.016(3)
N62 0.055(3) 0.069(3) 0.048(2) 0.013(2) 0.0044(19) -0.003(2)
C63 0.061(3) 0.118(5) 0.039(3) 0.000(3) 0.017(2) -0.025(3)
C64 0.042(2) 0.058(3) 0.0258(18) 0.0036(18) 0.0120(17) 0.0034(19)
C65 0.042(2) 0.058(3) 0.0258(18) 0.0036(18) 0.0120(17) 0.0034(19)
C64B 0.042(2) 0.058(3) 0.0258(18) 0.0036(18) 0.0120(17) 0.0034(19)
C65B 0.042(2) 0.058(3) 0.0258(18) 0.0036(18) 0.0120(17) 0.0034(19)
C71 0.0210(15) 0.0253(16) 0.0229(15) -0.0007(12) 0.0045(12) -0.0059(13)
C72 0.035(2) 0.037(2) 0.0286(18) -0.0013(15) 0.0103(15) -0.0130(16)
C73 0.063(3) 0.044(2) 0.040(2) 0.0005(18) 0.023(2) -0.022(2)
C74 0.074(3) 0.035(2) 0.063(3) -0.006(2) 0.031(3) -0.024(2)
C75 0.057(3) 0.032(2) 0.046(2) -0.0119(18) 0.017(2) -0.0119(19)
C76 0.0297(18) 0.0295(18) 0.0286(17) -0.0059(14) 0.0061(14) -0.0066(14)
N77 0.0414(18) 0.0341(17) 0.0261(15) -0.0053(12) 0.0140(13) 0.0019(14)
C78 0.049(2) 0.048(2) 0.033(2) -0.0022(17) 0.0164(18) 0.014(2)
O79 0.079(3) 0.054(2) 0.067(2) 0.0075(17) 0.039(2) 0.0277(19)
C80 0.069(3) 0.066(3) 0.036(2) 0.001(2) 0.034(2) 0.014(2)
C81 0.063(3) 0.068(3) 0.028(2) -0.003(2) 0.019(2) 0.004(2)
N82 0.0371(18) 0.058(2) 0.0305(17) 0.0082(15) 0.0179(14) 0.0113(16)
C83 0.040(3) 0.067(4) 0.113(5) 0.035(3) 0.026(3) 0.016(3)
C84 0.056(3) 0.058(3) 0.032(2) 0.0079(19) 0.025(2) 0.014(2)
C85 0.046(3) 0.095(4) 0.029(2) 0.013(2) 0.0197(19) 0.012(3)
C101 0.0185(15) 0.0247(16) 0.0300(17) -0.0040(13) 0.0071(13) 0.0015(13)
C102 0.046(2) 0.038(2) 0.0304(19) -0.0047(16) 0.0083(17) 0.0057(18)
C103 0.054(3) 0.037(2) 0.040(2) -0.0098(18) 0.006(2) 0.008(2)
C104 0.058(3) 0.029(2) 0.060(3) -0.010(2) 0.010(2) -0.001(2)
C105 0.060(3) 0.035(2) 0.058(3) 0.011(2) 0.027(2) 0.000(2)
C106 0.039(2) 0.0318(19) 0.0351(19) -0.0021(15) 0.0161(17) 0.0051(16)
F102 0.097(2) 0.0595(17) 0.0428(15) -0.0108(12) 0.0415(16) -0.0056(16)
F103 0.118(3) 0.0503(17) 0.0512(17) -0.0269(14) 0.0141(17) 0.0077(17)
F104 0.121(3) 0.0309(15) 0.101(3) -0.0167(16) 0.035(2) -0.0214(17)
F105 0.148(4) 0.0449(17) 0.099(3) 0.0083(17) 0.080(3) -0.0179(19)
F106 0.086(2) 0.0428(14) 0.0495(15) -0.0005(11) 0.0443(15) 0.0005(13)
C111 0.0271(18) 0.0277(18) 0.045(2) 0.0037(16) 0.0136(16) 0.0031(15)
C112 0.036(2) 0.045(2) 0.056(3) 0.004(2) 0.022(2) 0.0052(18)
C113 0.033(2) 0.060(3) 0.085(4) -0.015(3) 0.032(2) -0.005(2)
C114 0.031(2) 0.041(2) 0.071(3) -0.003(2) 0.001(2) 0.0062(19)
C115 0.036(2) 0.041(2) 0.061(3) 0.008(2) 0.001(2) -0.0018(19)
C116 0.031(2) 0.0297(19) 0.049(2) 0.0013(17) 0.0047(17) -0.0014(16)
F112 0.0498(16) 0.083(2) 0.0687(19) 0.0064(16) 0.0393(15) 0.0051(15)
F113 0.0401(16) 0.103(3) 0.117(3) -0.011(2) 0.0492(18) 0.0036(16)
F114 0.0271(14) 0.070(2) 0.111(3) -0.0062(18) 0.0012(15) 0.0083(13)
F115 0.0501(17) 0.079(2) 0.072(2) 0.0313(17) -0.0122(15) -0.0054(15)
F116 0.0435(14) 0.0517(15) 0.0496(14) 0.0137(11) 0.0144(12) -0.0109(12)
C121 0.055(3) 0.065(4) 0.094(4) -0.001(3) 0.037(3) 0.014(3)
C122 0.103(5) 0.052(3) 0.136(6) 0.020(4) 0.087(5) 0.008(3)
C123 0.142(8) 0.071(5) 0.156(8) 0.038(5) 0.099(7) 0.015(5)
C124 0.167(9) 0.047(4) 0.222(12) 0.035(5) 0.136(9) 0.019(5)
C125 0.158(9) 0.043(4) 0.244(13) -0.012(5) 0.142(9) -0.008(4)
C126 0.110(6) 0.048(3) 0.115(6) -0.008(3) 0.070(5) -0.008(3)
F122 0.170(5) 0.074(3) 0.111(3) 0.014(2) 0.081(3) 0.005(3)
F123 0.213(7) 0.109(4) 0.193(6) 0.061(4) 0.132(6) 0.016(4)
F124 0.222(7) 0.065(3) 0.286(9) 0.043(4) 0.152(7) 0.005(4)
F125 0.251(8) 0.060(3) 0.234(7) -0.034(4) 0.109(6) -0.032(4)
F126 0.137(4) 0.078(3) 0.183(5) -0.047(3) 0.091(4) -0.028(3)

loop_
_atom_type_symbol
_atom_type_description
_atom_type_scat_dispersion_real
_atom_type_scat_dispersion_imag
_atom_type_scat_source
C C 0.0033 0.0016 'International Tables Vol C Tables 4.2.6.8 and 6.1.1.4'
H H 0.0000 0.0000 'International Tables Vol C Tables 4.2.6.8 and 6.1.1.4'
F F 0.0171 0.0103 'International Tables Vol C Tables 4.2.6.8 and 6.1.1.4'
N N 0.0061 0.0033 'International Tables Vol C Tables 4.2.6.8 and 6.1.1.4'
O O 0.0106 0.0060 'International Tables Vol C Tables 4.2.6.8 and 6.1.1.4'

loop_
_geom_angle_atom_site_label_1
_geom_angle_atom_site_label_2
_geom_angle_atom_site_label_3
_geom_angle
C1 N1 C4 108.0(3)
C6 N2 C9 111.4(3)
C6 N2 H2A 124.3
C9 N2 H2A 124.3
C14 N3 C11 106.5(3)
C16 N4 C19 108.7(3)
C16 N4 H4 125.7
C19 N4 H4 125.7
C24 N5 C21 111.0(4)
C24 N5 H5 124.5
C21 N5 H5 124.5
C29 N6 C26 104.4(3)
C29 N6 H6 127.8
C26 N6 H6 127.8
C65B N100 C85 139.4(6)
C65B N100 C45B 105.5(6)
C85 N100 C45B 112.6(4)
C85 N100 C45 112.6(4)
C85 N100 C65 97.8(4)
C45 N100 C65 113.6(4)
N1 C1 C30 125.5(3)
N1 C1 C2 108.5(3)
C30 C1 C2 126.0(3)
C3 C2 C1 107.8(3)
C3 C2 H2B 126.1
C1 C2 H2B 126.1
C2 C3 C4 108.3(4)
C2 C3 H3 125.8
C4 C3 H3 125.8
C5 C4 N1 127.4(3)
C5 C4 C3 125.1(3)
N1 C4 C3 107.4(3)
C4 C5 C6 125.5(3)
C4 C5 C101 118.2(3)
C6 C5 C101 116.1(3)
N2 C6 C7 105.9(3)
N2 C6 C5 120.5(3)
C7 C6 C5 133.4(3)
C8 C7 C6 108.3(3)
C8 C7 H7 125.8
C6 C7 H7 125.8
C7 C8 C9 108.5(3)
C7 C8 H8 125.8
C9 C8 H8 125.8
N2 C9 C8 105.8(3)
N2 C9 C10 120.3(3)
C8 C9 C10 133.7(3)
C11 C10 C9 125.1(3)
C11 C10 C71 118.8(3)
C9 C10 C71 116.0(3)
C10 C11 N3 127.4(3)
C10 C11 C12 124.1(3)
N3 C11 C12 108.5(3)
C13 C12 C11 107.7(3)
C13 C12 H12 126.2
C11 C12 H12 126.2
C12 C13 C14 107.1(3)
C12 C13 H13 126.5
C14 C13 H13 126.5
N3 C14 C15 124.7(3)
N3 C14 C13 110.2(3)
C15 C14 C13 125.0(3)
C16 C15 C14 125.7(3)
C16 C15 C111 116.6(3)
C14 C15 C111 117.6(3)
N4 C16 C15 126.3(3)
N4 C16 C17 107.9(3)
C15 C16 C17 125.8(3)
C18 C17 C16 108.2(3)
C18 C17 H17 125.9
C16 C17 H17 125.9
C17 C18 C19 108.4(3)
C17 C18 H18 125.8
C19 C18 H18 125.8
C20 C19 N4 128.6(3)
C20 C19 C18 124.7(3)
N4 C19 C18 106.7(3)
C19 C20 C21 126.0(3)
C19 C20 C51 119.1(3)
C21 C20 C51 114.9(3)
C22 C21 N5 105.8(3)
C22 C21 C20 134.9(4)
N5 C21 C20 119.2(3)
C21 C22 C23 108.3(4)
C21 C22 H22 125.8
C23 C22 H22 125.8
C24 C23 C22 108.7(4)
C24 C23 H23 125.6
C22 C23 H23 125.6
N5 C24 C23 106.2(4)
N5 C24 C25 119.5(4)
C23 C24 C25 134.1(4)
C26 C25 C24 126.3(5)
C26 C25 C121 116.1(4)
C24 C25 C121 117.6(4)
N6 C26 C25 124.8(4)
N6 C26 C27 111.0(4)
C25 C26 C27 124.2(5)
C28 C27 C26 106.5(5)
C28 C27 H27 126.8
C26 C27 H27 126.8
C27 C28 C29 106.2(4)
C27 C28 H28 126.9
C29 C28 H28 126.9
N6 C29 C30 126.6(3)
N6 C29 C28 111.7(4)
C30 C29 C28 121.5(4)
C29 C30 C1 125.5(3)
C29 C30 C31 117.6(3)
C1 C30 C31 116.6(3)
C32 C31 C36 119.4(3)
C32 C31 C30 120.3(3)
C36 C31 C30 120.3(3)
C33 C32 C31 120.8(3)
C33 C32 H32 119.6
C31 C32 H32 119.6
C34 C33 C32 118.7(3)
C34 C33 H33 120.7
C32 C33 H33 120.7
C35 C34 C33 121.4(4)
C35 C34 H34 119.3
C33 C34 H34 119.3
C34 C35 C36 119.8(4)
C34 C35 H35 120.1
C36 C35 H35 120.1
C35 C36 C31 120.0(3)
C35 C36 N37 122.3(3)
C31 C36 N37 117.7(3)
C38 N37 C36 126.6(3)
C38 N37 H37 116.7
C36 N37 H37 116.7
O39 C38 N37 123.4(3)
O39 C38 C40B 120.8(3)
N37 C38 C40B 115.8(3)
O39 C38 C40 120.8(3)
N37 C38 C40 115.8(3)
C38 C40 C41 117.2(5)
C38 C40 H40A 108.0
C41 C40 H40A 108.0
C38 C40 H40B 108.0
C41 C40 H40B 108.0
H40A C40 H40B 107.2
N42 C41 C40 116.6(7)
N42 C41 H41A 108.1
C40 C41 H41A 108.1
N42 C41 H41B 108.1
C40 C41 H41B 108.1
H41A C41 H41B 107.3
C41 N42 C44 126.5(13)
C41 N42 C43 105.4(8)
C44 N42 C43 101.5(11)
N42 C43 H43A 109.5
N42 C43 H43B 109.5
H43A C43 H43B 109.5
N42 C43 H43C 109.5
H43A C43 H43C 109.5
H43B C43 H43C 109.5
N42 C44 C45 123.7(15)
N42 C44 H44A 106.4
C45 C44 H44A 106.4
N42 C44 H44B 106.4
C45 C44 H44B 106.4
H44A C44 H44B 106.5
N100 C45 C44 117.7(12)
N100 C45 H45A 107.9
C44 C45 H45A 107.9
N100 C45 H45B 107.9
C44 C45 H45B 107.9
H45A C45 H45B 107.2
C41B C40B C38 121.3(5)
C41B C40B H40C 107.0
C38 C40B H40C 107.0
C41B C40B H40D 107.0
C38 C40B H40D 107.0
H40C C40B H40D 106.8
C40B C41B N42B 107.0(10)
C40B C41B H41C 110.3
N42B C41B H41C 110.3
C40B C41B H41D 110.3
N42B C41B H41D 110.3
H41C C41B H41D 108.6
C43B N42B C44B 110.3(15)
C43B N42B C41B 105.8(9)
C44B N42B C41B 102.2(16)
N42B C43B H43D 109.5
N42B C43B H43E 109.5
H43D C43B H43E 109.5
N42B C43B H43F 109.5
H43D C43B H43F 109.5
H43E C43B H43F 109.5
N42B C44B C45B 124(3)
N42B C44B H44C 106.2
C45B C44B H44C 106.2
N42B C44B H44D 106.2
C45B C44B H44D 106.2
H44C C44B H44D 106.4
N100 C45B C44B 106.6(16)
N100 C45B H45C 110.4
C44B C45B H45C 110.4
N100 C45B H45D 110.4
C44B C45B H45D 110.4
H45C C45B H45D 108.6
C52 C51 C56 118.1(4)
C52 C51 C20 119.4(4)
C56 C51 C20 122.5(3)
C51 C52 C53 120.4(4)
C51 C52 H52 119.8
C53 C52 H52 119.8
C54 C53 C52 120.3(4)
C54 C53 H53 119.9
C52 C53 H53 119.9
C53 C54 C55 120.2(4)
C53 C54 H54 119.9
C55 C54 H54 119.9
C54 C55 C56 120.5(4)
C54 C55 H55 119.8
C56 C55 H55 119.8
C55 C56 C51 120.4(4)
C55 C56 N57 121.5(4)
C51 C56 N57 118.1(4)
C58 N57 C56 128.8(4)
C58 N57 H57 115.6
C56 N57 H57 115.6
O59 C58 N57 124.0(5)
O59 C58 C60 118.7(5)
N57 C58 C60 117.1(5)
C61 C60 C58 118.4(5)
C61 C60 H60A 107.7
C58 C60 H60A 107.7
C61 C60 H60B 107.7
C58 C60 H60B 107.7
H60A C60 H60B 107.1
N62 C61 C60 116.2(5)
N62 C61 H61A 108.2
C60 C61 H61A 108.2
N62 C61 H61B 108.2
C60 C61 H61B 108.2
H61A C61 H61B 107.4
C64 N62 C63 106.7(5)
C64 N62 C61 127.7(5)
C63 N62 C61 111.4(4)
C63 N62 C64B 115.0(6)
C61 N62 C64B 92.5(5)
N62 C63 H63A 109.5
N62 C63 H63B 109.5
H63A C63 H63B 109.5
N62 C63 H63C 109.5
H63A C63 H63C 109.5
H63B C63 H63C 109.5
N62 C64 C65 113.7(6)
N62 C64 H64A 108.8
C65 C64 H64A 108.8
N62 C64 H64B 108.8
C65 C64 H64B 108.8
H64A C64 H64B 107.7
C64 C65 N100 107.5(5)
C64 C65 H65A 110.2
N100 C65 H65A 110.2
C64 C65 H65B 110.2
N100 C65 H65B 110.2
H65A C65 H65B 108.5
C65B C64B N62 109.6(7)
C65B C64B H64C 109.8
N62 C64B H64C 109.8
C65B C64B H64D 109.8
N62 C64B H64D 109.8
H64C C64B H64D 108.2
N100 C65B C64B 109.1(8)
N100 C65B H65C 109.9
C64B C65B H65C 109.9
N100 C65B H65D 109.9
C64B C65B H65D 109.9
H65C C65B H65D 108.3
C72 C71 C76 119.0(3)
C72 C71 C10 118.7(3)
C76 C71 C10 122.2(3)
C73 C72 C71 120.5(4)
C73 C72 H72 119.8
C71 C72 H72 119.8
C74 C73 C72 119.8(4)
C74 C73 H73 120.1
C72 C73 H73 120.1
C75 C74 C73 120.9(4)
C75 C74 H74 119.6
C73 C74 H74 119.6
C74 C75 C76 120.0(4)
C74 C75 H75 120.0
C76 C75 H75 120.0
C75 C76 N77 121.7(3)
C75 C76 C71 119.8(4)
N77 C76 C71 118.5(3)
C78 N77 C76 126.4(3)
C78 N77 H77 116.8
C76 N77 H77 116.8
O79 C78 N77 123.4(4)
O79 C78 C80 121.8(4)
N77 C78 C80 114.7(4)
C81 C80 C78 117.6(4)
C81 C80 H80A 107.9
C78 C80 H80A 107.9
C81 C80 H80B 107.9
C78 C80 H80B 107.9
H80A C80 H80B 107.2
N82 C81 C80 112.8(4)
N82 C81 H81A 109.0
C80 C81 H81A 109.0
N82 C81 H81B 109.0
C80 C81 H81B 109.0
H81A C81 H81B 107.8
C81 N82 C84 116.7(4)
C81 N82 C83 111.1(4)
C84 N82 C83 110.7(4)
N82 C83 H83A 109.5
N82 C83 H83B 109.5
H83A C83 H83B 109.5
N82 C83 H83C 109.5
H83A C83 H83C 109.5
H83B C83 H83C 109.5
N82 C84 C85 118.0(4)
N82 C84 H84A 107.8
C85 C84 H84A 107.8
N82 C84 H84B 107.8
C85 C84 H84B 107.8
H84A C84 H84B 107.1
N100 C85 C84 110.6(4)
N100 C85 H85A 109.5
C84 C85 H85A 109.5
N100 C85 H85B 109.5
C84 C85 H85B 109.5
H85A C85 H85B 108.1
C106 C101 C102 115.9(3)
C106 C101 C5 122.9(3)
C102 C101 C5 121.0(3)
F102 C102 C103 117.6(4)
F102 C102 C101 120.0(4)
C103 C102 C101 122.4(4)
F103 C103 C104 119.3(4)
F103 C103 C102 120.9(5)
C104 C103 C102 119.8(4)
F104 C104 C103 120.7(5)
F104 C104 C105 119.1(5)
C103 C104 C105 120.2(4)
F105 C105 C104 120.2(4)
F105 C105 C106 120.4(4)
C104 C105 C106 119.4(4)
F106 C106 C101 119.7(3)
F106 C106 C105 118.0(4)
C101 C106 C105 122.3(4)
C112 C111 C116 116.4(4)
C112 C111 C15 123.8(4)
C116 C111 C15 119.8(3)
F112 C112 C111 119.2(4)
F112 C112 C113 120.0(4)
C111 C112 C113 120.8(4)
F113 C113 C114 120.4(5)
F113 C113 C112 118.5(5)
C114 C113 C112 121.0(4)
F114 C114 C115 120.1(5)
F114 C114 C113 119.7(5)
C115 C114 C113 120.3(4)
F115 C115 C114 121.0(4)
F115 C115 C116 120.1(5)
C114 C115 C116 118.9(5)
F116 C116 C115 117.8(4)
F116 C116 C111 119.6(3)
C115 C116 C111 122.6(4)
C122 C121 C126 116.7(7)
C122 C121 C25 122.0(6)
C126 C121 C25 121.3(6)
C121 C122 C123 124.4(8)
C121 C122 F122 120.5(5)
C123 C122 F122 114.9(7)
C122 C123 F123 121.9(9)
C122 C123 C124 118.1(9)
F123 C123 C124 119.9(7)
F124 C124 C125 123.6(9)
F124 C124 C123 118.0(10)
C125 C124 C123 118.1(7)
F125 C125 C126 124.6(11)
F125 C125 C124 117.0(8)
C126 C125 C124 118.3(8)
C121 C126 C125 124.1(8)
C121 C126 F126 119.7(6)
C125 C126 F126 115.9(7)

loop_
_geom_bond_atom_site_label_1
_geom_bond_atom_site_label_2
_geom_bond_distance
N1 C1 1.375(4)
N1 C4 1.392(4)
N2 C6 1.363(4)
N2 C9 1.376(4)
N2 H2A 0.8800
N3 C14 1.356(4)
N3 C11 1.405(4)
N4 C16 1.364(5)
N4 C19 1.398(5)
N4 H4 0.8800
N5 C24 1.365(6)
N5 C21 1.393(5)
N5 H5 0.8800
N6 C29 1.346(5)
N6 C26 1.370(6)
N6 H6 0.8800
N100 C65B 1.381(11)
N100 C85 1.451(7)
N100 C45B 1.453(7)
N100 C45 1.453(7)
N100 C65 1.595(9)
C1 C30 1.395(5)
C1 C2 1.442(5)
C2 C3 1.343(5)
C2 H2B 0.9500
C3 C4 1.446(5)
C3 H3 0.9500
C4 C5 1.373(4)
C5 C6 1.440(5)
C5 C101 1.494(5)
C6 C7 1.392(5)
C7 C8 1.385(5)
C7 H7 0.9500
C8 C9 1.385(4)
C8 H8 0.9500
C9 C10 1.442(4)
C10 C11 1.368(5)
C10 C71 1.493(4)
C11 C12 1.453(5)
C12 C13 1.343(5)
C12 H12 0.9500
C13 C14 1.455(5)
C13 H13 0.9500
C14 C15 1.410(5)
C15 C16 1.389(5)
C15 C111 1.489(5)
C16 C17 1.448(5)
C17 C18 1.335(6)
C17 H17 0.9500
C18 C19 1.449(5)
C18 H18 0.9500
C19 C20 1.359(5)
C20 C21 1.453(5)
C20 C51 1.509(5)
C21 C22 1.375(5)
C22 C23 1.398(6)
C22 H22 0.9500
C23 C24 1.379(6)
C23 H23 0.9500
C24 C25 1.458(7)
C25 C26 1.387(7)
C25 C121 1.546(8)
C26 C27 1.444(7)
C27 C28 1.330(7)
C27 H27 0.9500
C28 C29 1.448(6)
C28 H28 0.9500
C29 C30 1.388(6)
C30 C31 1.501(5)
C31 C32 1.395(5)
C31 C36 1.395(5)
C32 C33 1.393(5)
C32 H32 0.9500
C33 C34 1.385(6)
C33 H33 0.9500
C34 C35 1.383(6)
C34 H34 0.9500
C35 C36 1.387(5)
C35 H35 0.9500
C36 N37 1.414(5)
N37 C38 1.365(5)
N37 H37 0.8800
C38 O39 1.223(4)
C38 C40B 1.507(6)
C38 C40 1.507(6)
C40 C41 1.553(10)
C40 H40A 0.9900
C40 H40B 0.9900
C41 N42 1.376(9)
C41 H41A 0.9900
C41 H41B 0.9900
N42 C44 1.471(17)
N42 C43 1.652(12)
C43 H43A 0.9800
C43 H43B 0.9800
C43 H43C 0.9800
C44 C45 1.504(17)
C44 H44A 0.9900
C44 H44B 0.9900
C45 H45A 0.9900
C45 H45B 0.9900
C40B C41B 1.483(14)
C40B H40C 0.9900
C40B H40D 0.9900
C41B N42B 1.618(13)
C41B H41C 0.9900
C41B H41D 0.9900
N42B C43B 1.364(16)
N42B C44B 1.38(3)
C43B H43D 0.9800
C43B H43E 0.9800
C43B H43F 0.9800
C44B C45B 1.58(3)
C44B H44C 0.9900
C44B H44D 0.9900
C45B H45C 0.9900
C45B H45D 0.9900
C51 C52 1.388(6)
C51 C56 1.394(6)
C52 C53 1.389(6)
C52 H52 0.9500
C53 C54 1.359(6)
C53 H53 0.9500
C54 C55 1.360(6)
C54 H54 0.9500
C55 C56 1.383(6)
C55 H55 0.9500
C56 N57 1.441(6)
N57 C58 1.324(6)
N57 H57 0.8800
C58 O59 1.252(6)
C58 C60 1.519(8)
C60 C61 1.489(9)
C60 H60A 0.9900
C60 H60B 0.9900
C61 N62 1.464(7)
C61 H61A 0.9900
C61 H61B 0.9900
N62 C64 1.373(9)
N62 C63 1.447(7)
N62 C64B 1.687(12)
C63 H63A 0.9800
C63 H63B 0.9800
C63 H63C 0.9800
C64 C65 1.525(10)
C64 H64A 0.9900
C64 H64B 0.9900
C65 H65A 0.9900
C65 H65B 0.9900
C64B C65B 1.537(15)
C64B H64C 0.9900
C64B H64D 0.9900
C65B H65C 0.9900
C65B H65D 0.9900
C71 C72 1.395(5)
C71 C76 1.422(5)
C72 C73 1.392(6)
C72 H72 0.9500
C73 C74 1.387(7)
C73 H73 0.9500
C74 C75 1.384(7)
C74 H74 0.9500
C75 C76 1.390(6)
C75 H75 0.9500
C76 N77 1.405(5)
N77 C78 1.368(5)
N77 H77 0.8800
C78 O79 1.225(5)
C78 C80 1.536(6)
C80 C81 1.494(7)
C80 H80A 0.9900
C80 H80B 0.9900
C81 N82 1.436(6)
C81 H81A 0.9900
C81 H81B 0.9900
N82 C84 1.459(6)
N82 C83 1.470(6)
C83 H83A 0.9800
C83 H83B 0.9800
C83 H83C 0.9800
C84 C85 1.538(6)
C84 H84A 0.9900
C84 H84B 0.9900
C85 H85A 0.9900
C85 H85B 0.9900
C101 C106 1.375(5)
C101 C102 1.388(5)
C102 F102 1.346(5)
C102 C103 1.381(6)
C103 F103 1.327(5)
C103 C104 1.341(7)
C104 F104 1.339(5)
C104 C105 1.377(7)
C105 F105 1.337(5)
C105 C106 1.382(6)
C106 F106 1.334(4)
C111 C112 1.377(6)
C111 C116 1.403(6)
C112 F112 1.343(5)
C112 C113 1.389(7)
C113 F113 1.350(5)
C113 C114 1.361(8)
C114 F114 1.343(5)
C114 C115 1.357(7)
C115 F115 1.334(6)
C115 C116 1.386(6)
C116 F116 1.331(5)
C121 C122 1.318(10)
C121 C126 1.339(9)
C122 C123 1.360(9)
C122 F122 1.393(9)
C123 F123 1.392(10)
C123 C124 1.409(14)
C124 F124 1.325(8)
C124 C125 1.375(15)
C125 F125 1.300(10)
C125 C126 1.370(10)
C126 F126 1.375(9)

loop_
_geom_torsion_atom_site_label_1
_geom_torsion_atom_site_label_2
_geom_torsion_atom_site_label_3
_geom_torsion_atom_site_label_4
_geom_torsion
C4 N1 C1 C30 -178.7(3)
C4 N1 C1 C2 1.5(4)
N1 C1 C2 C3 0.1(4)
C30 C1 C2 C3 -179.6(3)
C1 C2 C3 C4 -1.7(4)
C1 N1 C4 C5 175.5(3)
C1 N1 C4 C3 -2.5(4)
C2 C3 C4 C5 -175.5(3)
C2 C3 C4 N1 2.6(4)
N1 C4 C5 C6 0.5(5)
C3 C4 C5 C6 178.2(3)
N1 C4 C5 C101 -174.8(3)
C3 C4 C5 C101 2.9(5)
C9 N2 C6 C7 -0.8(4)
C9 N2 C6 C5 175.4(3)
C4 C5 C6 N2 -177.1(3)
C101 C5 C6 N2 -1.7(4)
C4 C5 C6 C7 -2.1(6)
C101 C5 C6 C7 173.3(4)
N2 C6 C7 C8 0.4(4)
C5 C6 C7 C8 -175.1(3)
C6 C7 C8 C9 0.1(4)
C6 N2 C9 C8 0.9(3)
C6 N2 C9 C10 -174.8(3)
C7 C8 C9 N2 -0.6(4)
C7 C8 C9 C10 174.3(3)
N2 C9 C10 C11 175.5(3)
C8 C9 C10 C11 1.1(5)
N2 C9 C10 C71 -6.4(4)
C8 C9 C10 C71 179.2(3)
C9 C10 C11 N3 5.1(5)
C71 C10 C11 N3 -173.0(3)
C9 C10 C11 C12 -172.5(3)
C71 C10 C11 C12 9.5(5)
C14 N3 C11 C10 -178.6(3)
C14 N3 C11 C12 -0.8(3)
C10 C11 C12 C13 177.6(3)
N3 C11 C12 C13 -0.3(4)
C11 C12 C13 C14 1.2(4)
C11 N3 C14 C15 -176.1(3)
C11 N3 C14 C13 1.5(4)
C12 C13 C14 N3 -1.8(4)
C12 C13 C14 C15 175.9(3)
N3 C14 C15 C16 3.9(6)
C13 C14 C15 C16 -173.4(3)
N3 C14 C15 C111 -173.8(3)
C13 C14 C15 C111 8.9(5)
C19 N4 C16 C15 -178.2(3)
C19 N4 C16 C17 2.2(4)
C14 C15 C16 N4 -5.3(6)
C111 C15 C16 N4 172.5(3)
C14 C15 C16 C17 174.3(3)
C111 C15 C16 C17 -7.9(5)
N4 C16 C17 C18 -0.5(4)
C15 C16 C17 C18 179.8(4)
C16 C17 C18 C19 -1.3(4)
C16 N4 C19 C20 174.0(3)
C16 N4 C19 C18 -2.9(4)
C17 C18 C19 C20 -174.4(3)
C17 C18 C19 N4 2.6(4)
N4 C19 C20 C21 0.3(6)
C18 C19 C20 C21 176.7(3)
N4 C19 C20 C51 -178.9(3)
C18 C19 C20 C51 -2.5(5)
C24 N5 C21 C22 -0.2(5)
C24 N5 C21 C20 -176.5(4)
C19 C20 C21 C22 40.6(7)
C51 C20 C21 C22 -140.2(4)
C19 C20 C21 N5 -144.5(4)
C51 C20 C21 N5 34.7(5)
N5 C21 C22 C23 -0.5(5)
C20 C21 C22 C23 174.9(4)
C21 C22 C23 C24 1.0(5)
C21 N5 C24 C23 0.8(6)
C21 N5 C24 C25 -175.2(5)
C22 C23 C24 N5 -1.1(5)
C22 C23 C24 C25 174.1(6)
N5 C24 C25 C26 173.3(6)
C23 C24 C25 C26 -1.3(10)
N5 C24 C25 C121 -5.9(8)
C23 C24 C25 C121 179.4(6)
C29 N6 C26 C25 -178.2(5)
C29 N6 C26 C27 2.4(6)
C24 C25 C26 N6 -10.1(10)
C121 C25 C26 N6 169.2(5)
C24 C25 C26 C27 169.2(6)
C121 C25 C26 C27 -11.6(9)
N6 C26 C27 C28 0.3(7)
C25 C26 C27 C28 -179.1(6)
C26 C27 C28 C29 -2.7(7)
C26 N6 C29 C30 170.7(4)
C26 N6 C29 C28 -4.2(5)
C27 C28 C29 N6 4.5(7)
C27 C28 C29 C30 -170.6(5)
N6 C29 C30 C1 -6.1(6)
C28 C29 C30 C1 168.3(4)
N6 C29 C30 C31 180.0(4)
C28 C29 C30 C31 -5.7(6)
N1 C1 C30 C29 1.2(6)
C2 C1 C30 C29 -179.0(4)
N1 C1 C30 C31 175.3(3)
C2 C1 C30 C31 -5.0(5)
C29 C30 C31 C32 -98.9(4)
C1 C30 C31 C32 86.6(4)
C29 C30 C31 C36 81.9(5)
C1 C30 C31 C36 -92.6(4)
C36 C31 C32 C33 0.4(6)
C30 C31 C32 C33 -178.8(4)
C31 C32 C33 C34 0.7(6)
C32 C33 C34 C35 -0.8(7)
C33 C34 C35 C36 -0.3(6)
C34 C35 C36 C31 1.5(6)
C34 C35 C36 N37 -178.4(4)
C32 C31 C36 C35 -1.5(6)
C30 C31 C36 C35 177.7(4)
C32 C31 C36 N37 178.4(4)
C30 C31 C36 N37 -2.4(5)
C35 C36 N37 C38 27.2(6)
C31 C36 N37 C38 -152.6(4)
C36 N37 C38 O39 -5.8(7)
C36 N37 C38 C40B 175.9(4)
C36 N37 C38 C40 175.9(4)
O39 C38 C40 C41 -151.6(6)
N37 C38 C40 C41 26.8(8)
C38 C40 C41 N42 -65.0(11)
C40 C41 N42 C44 -88.8(13)
C40 C41 N42 C43 153.7(8)
C41 N42 C44 C45 -46(3)
C43 N42 C44 C45 73(2)
C85 N100 C45 C44 112.5(8)
C65 N100 C45 C44 -137.5(8)
N42 C44 C45 N100 -120(2)
O39 C38 C40B C41B 145.0(8)
N37 C38 C40B C41B -36.6(9)
C38 C40B C41B N42B 68.5(9)
C40B C41B N42B C43B 60.9(10)
C40B C41B N42B C44B 176.4(14)
C43B N42B C44B C45B 64(3)
C41B N42B C44B C45B -48(2)
C65B N100 C45B C44B -96.3(12)
C85 N100 C45B C44B 97.7(11)
N42B C44B C45B N100 -150(2)
C19 C20 C51 C52 -85.8(5)
C21 C20 C51 C52 94.9(5)
C19 C20 C51 C56 97.5(5)
C21 C20 C51 C56 -81.8(5)
C56 C51 C52 C53 0.7(7)
C20 C51 C52 C53 -176.1(4)
C51 C52 C53 C54 1.4(8)
C52 C53 C54 C55 -4.1(8)
C53 C54 C55 C56 4.5(8)
C54 C55 C56 C51 -2.3(8)
C54 C55 C56 N57 174.8(5)
C52 C51 C56 C55 -0.3(7)
C20 C51 C56 C55 176.5(4)
C52 C51 C56 N57 -177.5(4)
C20 C51 C56 N57 -0.8(6)
C55 C56 N57 C58 -26.5(8)
C51 C56 N57 C58 150.8(5)
C56 N57 C58 O59 4.0(10)
C56 N57 C58 C60 178.3(5)
O59 C58 C60 C61 160.8(6)
N57 C58 C60 C61 -13.9(9)
C58 C60 C61 N62 59.5(9)
C60 C61 N62 C64 64.9(8)
C60 C61 N62 C63 -161.4(5)
C60 C61 N62 C64B 80.6(7)
C63 N62 C64 C65 -65.6(7)
C61 N62 C64 C65 69.8(8)
N62 C64 C65 N100 -177.0(5)
C85 N100 C65 C64 -147.2(5)
C45 N100 C65 C64 93.9(6)
C63 N62 C64B C65B 81.9(8)
C61 N62 C64B C65B -163.1(8)
C85 N100 C65B C64B 81.3(11)
C45B N100 C65B C64B -78.6(8)
N62 C64B C65B N100 -147.5(7)
C11 C10 C71 C72 70.3(4)
C9 C10 C71 C72 -107.9(4)
C11 C10 C71 C76 -112.6(4)
C9 C10 C71 C76 69.2(4)
C76 C71 C72 C73 -0.9(6)
C10 C71 C72 C73 176.3(4)
C71 C72 C73 C74 -0.9(7)
C72 C73 C74 C75 2.2(8)
C73 C74 C75 C76 -1.6(8)
C74 C75 C76 N77 177.7(4)
C74 C75 C76 C71 -0.2(7)
C72 C71 C76 C75 1.4(5)
C10 C71 C76 C75 -175.6(4)
C72 C71 C76 N77 -176.5(3)
C10 C71 C76 N77 6.4(5)
C75 C76 N77 C78 33.2(6)
C71 C76 N77 C78 -148.9(4)
C76 N77 C78 O79 -1.6(7)
C76 N77 C78 C80 174.7(4)
O79 C78 C80 C81 -150.6(5)
N77 C78 C80 C81 33.0(6)
C78 C80 C81 N82 -62.7(6)
C80 C81 N82 C84 -62.2(5)
C80 C81 N82 C83 169.5(4)
C81 N82 C84 C85 -53.8(5)
C83 N82 C84 C85 74.6(5)
C65B N100 C85 C84 53.0(10)
C45B N100 C85 C84 -148.0(4)
C45 N100 C85 C84 -148.0(4)
C65 N100 C85 C84 92.4(5)
N82 C84 C85 N100 -163.3(4)
C4 C5 C101 C106 -116.3(4)
C6 C5 C101 C106 68.0(4)
C4 C5 C101 C102 69.5(4)
C6 C5 C101 C102 -106.3(4)
C106 C101 C102 F102 -178.7(4)
C5 C101 C102 F102 -4.0(6)
C106 C101 C102 C103 1.5(6)
C5 C101 C102 C103 176.2(4)
F102 C102 C103 F103 -0.9(6)
C101 C102 C103 F103 178.9(4)
F102 C102 C103 C104 177.4(4)
C101 C102 C103 C104 -2.8(7)
F103 C103 C104 F104 1.7(7)
C102 C103 C104 F104 -176.7(4)
F103 C103 C104 C105 179.5(4)
C102 C103 C104 C105 1.2(7)
F104 C104 C105 F105 -0.4(8)
C103 C104 C105 F105 -178.3(5)
F104 C104 C105 C106 179.4(4)
C103 C104 C105 C106 1.4(7)
C102 C101 C106 F106 179.5(3)
C5 C101 C106 F106 4.9(5)
C102 C101 C106 C105 1.2(6)
C5 C101 C106 C105 -173.3(4)
F105 C105 C106 F106 -1.3(7)
C104 C105 C106 F106 179.0(4)
F105 C105 C106 C101 177.0(4)
C104 C105 C106 C101 -2.7(7)
C16 C15 C111 C112 105.4(5)
C14 C15 C111 C112 -76.7(5)
C16 C15 C111 C116 -75.2(5)
C14 C15 C111 C116 102.8(4)
C116 C111 C112 F112 -178.7(4)
C15 C111 C112 F112 0.8(6)
C116 C111 C112 C113 0.8(6)
C15 C111 C112 C113 -179.7(4)
F112 C112 C113 F113 -0.6(7)
C111 C112 C113 F113 179.9(4)
F112 C112 C113 C114 178.2(4)
C111 C112 C113 C114 -1.3(7)
F113 C113 C114 F114 0.0(7)
C112 C113 C114 F114 -178.7(4)
F113 C113 C114 C115 179.3(5)
C112 C113 C114 C115 0.5(8)
F114 C114 C115 F115 0.5(7)
C113 C114 C115 F115 -178.7(5)
F114 C114 C115 C116 179.9(4)
C113 C114 C115 C116 0.7(7)
F115 C115 C116 F116 -1.6(6)
C114 C115 C116 F116 179.0(4)
F115 C115 C116 C111 178.3(4)
C114 C115 C116 C111 -1.1(7)
C112 C111 C116 F116 -179.8(4)
C15 C111 C116 F116 0.7(6)
C112 C111 C116 C115 0.4(6)
C15 C111 C116 C115 -179.1(4)
C26 C25 C121 C122 -65.7(8)
C24 C25 C121 C122 113.7(7)
C26 C25 C121 C126 112.9(7)
C24 C25 C121 C126 -67.7(8)
C126 C121 C122 C123 4.0(11)
C25 C121 C122 C123 -177.4(7)
C126 C121 C122 F122 178.5(6)
C25 C121 C122 F122 -2.9(10)
C121 C122 C123 F123 179.1(8)
F122 C122 C123 F123 4.3(12)
C121 C122 C123 C124 -4.8(13)
F122 C122 C123 C124 -179.5(8)
C122 C123 C124 F124 178.8(8)
F123 C123 C124 F124 -5.0(14)
C122 C123 C124 C125 5.0(15)
F123 C123 C124 C125 -178.7(9)
F124 C124 C125 F125 1.4(17)
C123 C124 C125 F125 174.8(9)
F124 C124 C125 C126 -178.2(9)
C123 C124 C125 C126 -4.8(15)
C122 C121 C126 C125 -3.7(12)
C25 C121 C126 C125 177.7(7)
C122 C121 C126 F126 -176.8(7)
C25 C121 C126 F126 4.5(10)
F125 C125 C126 C121 -175.3(9)
C124 C125 C126 C121 4.3(15)
F125 C125 C126 F126 -1.9(15)
C124 C125 C126 F126 177.7(9)
